data_1541199
loop_
_publ_author_name
'Man, L.I.'
'Imamov, R.M.'
'Pinsker, Z.G.'

_publ_section_title
;
 Crystal structure of thallium telluride, Tl5 Te3
;
_journal_name_full 'Soviet Physics, Crystallography (= Kristallografiya)'
_journal_page_first 94
_journal_page_last 98
_journal_volume 16
_journal_year 1971
_chemical_formula_sum 'Te3 Tl5'
_chemical_name_systematic 'Tl5 Te3'
_space_group_IT_number 82
_symmetry_space_group_name_Hall 'I -4'
_symmetry_space_group_name_H-M 'I -4'
_cell_angle_alpha 90
_cell_angle_beta 90
_cell_angle_gamma 90
_cell_formula_units_Z 4
_cell_length_a 8.92
_cell_length_b 8.92
_cell_length_c 12.63
_cell_volume 1004.924
_citation_journal_id_ASTM SPHCA6
_cod_data_source_file Man_SPHCA6_1971_1302.cif
_cod_data_source_block Te3Tl5
_cod_database_code 1541199

loop_
_symmetry_equiv_pos_as_xyz
x,y,z
y,-x,-z
-x,-y,z
-y,x,-z
x+1/2,y+1/2,z+1/2
y+1/2,-x+1/2,-z+1/2
-x+1/2,-y+1/2,z+1/2
-y+1/2,x+1/2,-z+1/2

loop_
_atom_site_label
_atom_site_type_symbol
_atom_site_fract_x
_atom_site_fract_y
_atom_site_fract_z
_atom_site_occupancy
_atom_site_U_iso_or_equiv
Te1 Te 0.335 0.146 0.485 1 0.0
Te3 Te 0 0 0.5 1 0.0
Tl1 Tl 0.324 0.143 0.17 1 0.0
Tl3 Tl 0 0 0.25 1 0.0
Tl2 Tl 0.153 0.364 0.334 1 0.0
Te2 Te 0 0 0 1 0.0
